data_7218537
loop_
_publ_author_name
'Liu, Jiaqiang'
'Sun, Chang'
'Ma, Wenliang'
'Lu, Yu-Jing'
'Yu, Lin'
'Zhang, Kun'
'Zeng, Huaqiang'

_publ_section_title
;
 A Conformationally Switchable Fluorescent Oligophenol Foldamer for
 Selective Sensing of Copper(II) Ions
;
_journal_name_full 'RSC Adv.'
_journal_paper_doi 10.1039/C4RA11706A
_journal_year 2014
_chemical_formula_sum 'C24 H22 N2 O7'
_chemical_formula_weight 450.44
_chemical_name_systematic 'Trimer 4'
_space_group_IT_number 14
_symmetry_cell_setting monoclinic
_symmetry_space_group_name_Hall '-P 2ybc'
_symmetry_space_group_name_H-M 'P 1 21/c 1'
_atom_sites_solution_hydrogens geom
_atom_sites_solution_primary direct
_atom_sites_solution_secondary difmap
_audit_creation_method SHELXL-97
_cell_angle_alpha 90.00
_cell_angle_beta 112.581(4)
_cell_angle_gamma 90.00
_cell_formula_units_Z 4
_cell_length_a 14.0883(19)
_cell_length_b 9.8136(14)
_cell_length_c 16.084(2)
_cell_measurement_reflns_used 835
_cell_measurement_temperature 100(2)
_cell_measurement_theta_max 27.15
_cell_measurement_theta_min 2.58
_cell_volume 2053.2(5)
_computing_cell_refinement 'Bruker SMART'
_computing_data_collection 'Bruker SMART'
_computing_data_reduction 'Bruker SAINT'
_computing_molecular_graphics 'Bruker SHELXTL'
_computing_publication_material 'Bruker SHELXTL'
_computing_structure_refinement 'SHELXL-97 (Sheldrick, 1997)'
_computing_structure_solution 'SHELXS-97 (Sheldrick, 1990)'
_diffrn_ambient_temperature 100(2)
_diffrn_measured_fraction_theta_full 0.997
_diffrn_measured_fraction_theta_max 0.997
_diffrn_measurement_device_type 'CCD area detector'
_diffrn_measurement_method 'phi and omega scans'
_diffrn_radiation_monochromator graphite
_diffrn_radiation_source 'fine-focus sealed tube'
_diffrn_radiation_type MoK\a
_diffrn_radiation_wavelength 0.71073
_diffrn_reflns_av_R_equivalents 0.0321
_diffrn_reflns_av_sigmaI/netI 0.0365
_diffrn_reflns_limit_h_max 18
_diffrn_reflns_limit_h_min -17
_diffrn_reflns_limit_k_max 12
_diffrn_reflns_limit_k_min -12
_diffrn_reflns_limit_l_max 20
_diffrn_reflns_limit_l_min -16
_diffrn_reflns_number 14175
_diffrn_reflns_theta_full 27.48
_diffrn_reflns_theta_max 27.48
_diffrn_reflns_theta_min 1.57
_exptl_absorpt_coefficient_mu 0.108
_exptl_absorpt_correction_T_max 0.9786
_exptl_absorpt_correction_T_min 0.9378
_exptl_absorpt_correction_type multi-scan
_exptl_absorpt_process_details 'Sadabs, (Sheldrick 2001)'
_exptl_crystal_colour COLOURLESS
_exptl_crystal_density_diffrn 1.457
_exptl_crystal_density_meas ?
_exptl_crystal_density_method 'not measured'
_exptl_crystal_description BLOCK
_exptl_crystal_F_000 944
_exptl_crystal_size_max 0.60
_exptl_crystal_size_mid 0.24
_exptl_crystal_size_min 0.20
_refine_diff_density_max 0.450
_refine_diff_density_min -0.289
_refine_diff_density_rms 0.087
_refine_ls_extinction_method none
_refine_ls_goodness_of_fit_ref 1.093
_refine_ls_hydrogen_treatment mixed
_refine_ls_matrix_type full
_refine_ls_number_parameters 310
_refine_ls_number_reflns 4705
_refine_ls_number_restraints 0
_refine_ls_restrained_S_all 1.093
_refine_ls_R_factor_all 0.0596
_refine_ls_R_factor_gt 0.0492
_refine_ls_shift/su_max 0.000
_refine_ls_shift/su_mean 0.000
_refine_ls_structure_factor_coef Fsqd
_refine_ls_weighting_details 'calc w=1/[\s^2^(Fo^2^)+(0.0825P)^2^+0.4225P] where P=(Fo^2^+2Fc^2^)/3'
_refine_ls_weighting_scheme calc
_refine_ls_wR_factor_gt 0.1270
_refine_ls_wR_factor_ref 0.1412
_reflns_number_gt 3997
_reflns_number_total 4705
_reflns_threshold_expression >2sigma(I)
_cod_data_source_file c4ra11706a2.cif
_cod_data_source_block b016
_cod_depositor_comments
;
The following automatic conversions were performed:

'_symmetry_cell_setting' value 'Monoclinic' changed to 'monoclinic'
according to
/usr/data/users/saulius/crontab/automatic-downloads/rss-feeds/RSC/lib/dictionaries/cif_core.dic
dictionary named 'cif_core.dic' version 2.4.2 from
2011-04-26.

'_exptl_absorpt_correction_type' value 'Multi-scan'
changed to 'multi-scan' according to
/usr/data/users/saulius/crontab/automatic-downloads/rss-feeds/RSC/lib/dictionaries/cif_core.dic
dictionary named 'cif_core.dic' version 2.4.2 from 2011-04-26.

Automatic conversion script
Id: cif_fix_values 2827 2014-09-09 07:05:25Z andrius 

The following automatic conversions were performed:

'_exptl_crystal_density_meas' value 'Not Measured' was changed to '?'
- the value is perceived as not measured.

Automatic conversion script
Id: cif_fix_values 3008 2015-01-20 13:52:24Z robertas 
;
_cod_original_cell_volume 2053.3(5)
_cod_original_sg_symbol_H-M P2(1)/c
_cod_database_code 7218537

loop_
_symmetry_equiv_pos_as_xyz
'x, y, z'
'-x, y+1/2, -z+1/2'
'-x, -y, -z'
'x, -y-1/2, z-1/2'

loop_
_atom_site_label
_atom_site_type_symbol
_atom_site_fract_x
_atom_site_fract_y
_atom_site_fract_z
_atom_site_U_iso_or_equiv
_atom_site_adp_type
_atom_site_occupancy
_atom_site_symmetry_multiplicity
_atom_site_calc_flag
_atom_site_refinement_flags
O1 O -0.25962(9) 1.10261(12) -0.11106(8) 0.0200(3) Uani 1 1 d .
O2 O -0.21849(8) 1.04537(12) 0.15590(7) 0.0177(3) Uani 1 1 d .
O3 O -0.07775(9) 0.86347(12) -0.04946(7) 0.0175(3) Uani 1 1 d .
H3 H -0.0518 0.8131 -0.0774 0.026 Uiso 1 1 calc R
O4 O 0.03469(9) 0.67541(13) -0.07022(7) 0.0204(3) Uani 1 1 d .
O5 O 0.29386(9) 0.41305(12) 0.15819(7) 0.0168(3) Uani 1 1 d .
O6 O 0.47972(9) 0.26647(13) 0.16800(8) 0.0233(3) Uani 1 1 d .
O7 O 0.42610(8) 0.09950(12) 0.06499(8) 0.0192(3) Uani 1 1 d .
N1 N -0.15028(10) 1.00367(14) 0.05096(9) 0.0152(3) Uani 1 1 d .
H1N H -0.1598(15) 1.018(2) -0.0041(15) 0.020(5) Uiso 1 1 d .
N2 N 0.14407(10) 0.55602(14) 0.04913(9) 0.0146(3) Uani 1 1 d .
H2N H 0.1665(15) 0.542(2) 0.1065(15) 0.020(5) Uiso 1 1 d .
C1 C -0.30978(11) 1.18684(16) -0.07327(11) 0.0150(3) Uani 1 1 d .
C2 C -0.38141(12) 1.28338(17) -0.12386(11) 0.0174(3) Uani 1 1 d .
H2 H -0.3962 1.2932 -0.1864 0.021 Uiso 1 1 calc R
C3 C -0.43103(12) 1.36498(17) -0.08274(12) 0.0197(4) Uani 1 1 d .
H3A H -0.4798 1.4305 -0.1174 0.024 Uiso 1 1 calc R
C4 C -0.41015(12) 1.35191(17) 0.00837(12) 0.0187(3) Uani 1 1 d .
H4 H -0.4443 1.4079 0.0364 0.022 Uiso 1 1 calc R
C5 C -0.33869(12) 1.25592(17) 0.05813(11) 0.0161(3) Uani 1 1 d .
H5 H -0.3240 1.2476 0.1207 0.019 Uiso 1 1 calc R
C6 C -0.28772(11) 1.17121(16) 0.01925(10) 0.0137(3) Uani 1 1 d .
C7 C -0.28382(14) 1.11132(19) -0.20564(11) 0.0232(4) Uani 1 1 d .
H7A H -0.3561 1.0868 -0.2385 0.035 Uiso 1 1 calc R
H7B H -0.2399 1.0485 -0.2221 0.035 Uiso 1 1 calc R
H7C H -0.2721 1.2046 -0.2212 0.035 Uiso 1 1 calc R
C8 C -0.21629(11) 1.06692(16) 0.08151(10) 0.0134(3) Uani 1 1 d .
C9 C -0.03984(11) 0.82848(16) 0.03871(10) 0.0139(3) Uani 1 1 d .
C10 C -0.07763(11) 0.90279(16) 0.09495(11) 0.0143(3) Uani 1 1 d .
C11 C -0.04068(12) 0.87395(17) 0.18648(11) 0.0166(3) Uani 1 1 d .
H11 H -0.0643 0.9249 0.2250 0.020 Uiso 1 1 calc R
C12 C 0.03123(12) 0.76980(17) 0.22176(11) 0.0171(3) Uani 1 1 d .
H12 H 0.0556 0.7494 0.2842 0.021 Uiso 1 1 calc R
C13 C 0.06711(12) 0.69633(16) 0.16676(11) 0.0157(3) Uani 1 1 d .
H13 H 0.1155 0.6252 0.1918 0.019 Uiso 1 1 calc R
C14 C 0.03330(11) 0.72498(16) 0.07445(10) 0.0141(3) Uani 1 1 d .
C15 C 0.07018(11) 0.65051(16) 0.01184(10) 0.0141(3) Uani 1 1 d .
C16 C 0.19452(11) 0.47171(16) 0.00827(10) 0.0133(3) Uani 1 1 d .
C17 C 0.27377(12) 0.39090(16) 0.06879(10) 0.0139(3) Uani 1 1 d .
C18 C 0.32758(12) 0.29954(16) 0.03595(10) 0.0145(3) Uani 1 1 d .
C19 C 0.30037(12) 0.28884(16) -0.05720(11) 0.0159(3) Uani 1 1 d .
H19 H 0.3345 0.2250 -0.0805 0.019 Uiso 1 1 calc R
C20 C 0.22385(12) 0.37110(17) -0.11538(11) 0.0171(3) Uani 1 1 d .
H20 H 0.2072 0.3645 -0.1783 0.021 Uiso 1 1 calc R
C21 C 0.17079(12) 0.46320(16) -0.08350(11) 0.0151(3) Uani 1 1 d .
H21 H 0.1189 0.5196 -0.1242 0.018 Uiso 1 1 calc R
C22 C 0.29160(14) 0.29793(18) 0.21317(11) 0.0230(4) Uani 1 1 d .
H22A H 0.2501 0.2249 0.1747 0.034 Uiso 1 1 calc R
H22B H 0.2613 0.3256 0.2562 0.034 Uiso 1 1 calc R
H22C H 0.3618 0.2650 0.2460 0.034 Uiso 1 1 calc R
C23 C 0.41855(12) 0.22288(16) 0.09803(11) 0.0155(3) Uani 1 1 d .
C24 C 0.51297(12) 0.01737(17) 0.12084(12) 0.0210(4) Uani 1 1 d .
H24A H 0.5771 0.0647 0.1288 0.031 Uiso 1 1 calc R
H24B H 0.5112 -0.0708 0.0917 0.031 Uiso 1 1 calc R
H24C H 0.5092 0.0028 0.1798 0.031 Uiso 1 1 calc R

loop_
_atom_site_aniso_label
_atom_site_aniso_U_11
_atom_site_aniso_U_22
_atom_site_aniso_U_33
_atom_site_aniso_U_23
_atom_site_aniso_U_13
_atom_site_aniso_U_12
O1 0.0219(6) 0.0262(7) 0.0127(6) 0.0018(5) 0.0075(5) 0.0080(5)
O2 0.0169(6) 0.0221(6) 0.0136(6) 0.0010(4) 0.0052(5) 0.0033(5)
O3 0.0198(6) 0.0217(6) 0.0122(6) 0.0027(4) 0.0073(5) 0.0068(5)
O4 0.0243(6) 0.0249(6) 0.0126(6) 0.0043(5) 0.0078(5) 0.0094(5)
O5 0.0217(6) 0.0183(6) 0.0100(5) 0.0016(4) 0.0057(4) 0.0026(4)
O6 0.0196(6) 0.0246(7) 0.0196(6) -0.0036(5) 0.0008(5) 0.0039(5)
O7 0.0166(6) 0.0149(6) 0.0229(6) -0.0007(5) 0.0042(5) 0.0033(4)
N1 0.0165(6) 0.0165(7) 0.0125(7) 0.0029(5) 0.0054(5) 0.0038(5)
N2 0.0163(6) 0.0175(7) 0.0102(6) 0.0012(5) 0.0052(5) 0.0030(5)
C1 0.0115(7) 0.0157(8) 0.0179(8) -0.0019(6) 0.0058(6) -0.0015(6)
C2 0.0156(7) 0.0178(8) 0.0156(8) 0.0021(6) 0.0026(6) -0.0019(6)
C3 0.0154(8) 0.0158(8) 0.0249(9) 0.0023(6) 0.0044(7) 0.0025(6)
C4 0.0173(8) 0.0158(8) 0.0246(9) -0.0017(6) 0.0098(7) 0.0027(6)
C5 0.0166(7) 0.0151(8) 0.0166(8) -0.0015(6) 0.0063(6) -0.0022(6)
C6 0.0107(7) 0.0139(7) 0.0156(7) -0.0013(6) 0.0040(6) -0.0025(6)
C7 0.0259(9) 0.0314(10) 0.0129(8) 0.0003(7) 0.0081(7) 0.0054(7)
C8 0.0121(7) 0.0137(7) 0.0134(7) -0.0020(6) 0.0036(6) -0.0022(6)
C9 0.0121(7) 0.0167(8) 0.0122(7) 0.0012(6) 0.0039(6) -0.0014(6)
C10 0.0119(7) 0.0151(8) 0.0155(8) -0.0006(6) 0.0047(6) -0.0007(6)
C11 0.0172(8) 0.0193(8) 0.0141(8) -0.0025(6) 0.0069(6) 0.0016(6)
C12 0.0171(8) 0.0221(8) 0.0103(7) 0.0010(6) 0.0032(6) 0.0017(6)
C13 0.0138(7) 0.0166(8) 0.0160(8) 0.0014(6) 0.0051(6) 0.0020(6)
C14 0.0120(7) 0.0145(7) 0.0153(8) 0.0004(6) 0.0048(6) -0.0003(6)
C15 0.0131(7) 0.0144(7) 0.0157(8) -0.0007(6) 0.0067(6) -0.0013(6)
C16 0.0127(7) 0.0124(7) 0.0161(8) -0.0003(6) 0.0070(6) -0.0003(6)
C17 0.0140(7) 0.0139(7) 0.0133(7) 0.0005(6) 0.0048(6) -0.0019(6)
C18 0.0134(7) 0.0139(7) 0.0154(8) 0.0007(6) 0.0047(6) -0.0012(6)
C19 0.0174(7) 0.0158(8) 0.0160(8) -0.0018(6) 0.0080(6) 0.0002(6)
C20 0.0196(8) 0.0205(8) 0.0111(7) -0.0010(6) 0.0059(6) -0.0007(6)
C21 0.0142(7) 0.0153(8) 0.0150(8) 0.0020(6) 0.0047(6) 0.0003(6)
C22 0.0289(9) 0.0251(9) 0.0147(8) 0.0041(7) 0.0082(7) -0.0018(7)
C23 0.0143(7) 0.0164(8) 0.0173(8) 0.0011(6) 0.0077(6) 0.0003(6)
C24 0.0156(8) 0.0162(8) 0.0295(9) 0.0030(7) 0.0068(7) 0.0045(6)

loop_
_atom_type_symbol
_atom_type_description
_atom_type_scat_dispersion_real
_atom_type_scat_dispersion_imag
_atom_type_scat_source
C C 0.0033 0.0016 'International Tables Vol C Tables 4.2.6.8 and 6.1.1.4'
H H 0.0000 0.0000 'International Tables Vol C Tables 4.2.6.8 and 6.1.1.4'
N N 0.0061 0.0033 'International Tables Vol C Tables 4.2.6.8 and 6.1.1.4'
O O 0.0106 0.0060 'International Tables Vol C Tables 4.2.6.8 and 6.1.1.4'

loop_
_geom_angle_atom_site_label_1
_geom_angle_atom_site_label_2
_geom_angle_atom_site_label_3
_geom_angle
C1 O1 C7 118.88(13)
C17 O5 C22 118.30(12)
C23 O7 C24 115.57(13)
C8 N1 C10 127.45(14)
C15 N2 C16 129.63(14)
O1 C1 C2 122.07(14)
O1 C1 C6 117.44(14)
C2 C1 C6 120.48(14)
C3 C2 C1 119.88(15)
C4 C3 C2 120.66(15)
C3 C4 C5 119.05(15)
C4 C5 C6 122.09(15)
C5 C6 C1 117.83(14)
C5 C6 C8 115.65(14)
C1 C6 C8 126.47(14)
O2 C8 N1 123.47(14)
O2 C8 C6 120.17(14)
N1 C8 C6 116.35(13)
O3 C9 C14 123.03(14)
O3 C9 C10 116.42(13)
C14 C9 C10 120.55(14)
C11 C10 N1 125.56(14)
C11 C10 C9 119.51(14)
N1 C10 C9 114.93(14)
C10 C11 C12 119.85(14)
C13 C12 C11 120.62(15)
C12 C13 C14 121.01(14)
C13 C14 C9 118.44(14)
C13 C14 C15 123.52(14)
C9 C14 C15 118.03(14)
O4 C15 N2 122.25(14)
O4 C15 C14 121.25(14)
N2 C15 C14 116.49(13)
C21 C16 N2 125.07(14)
C21 C16 C17 120.32(14)
N2 C16 C17 114.60(14)
O5 C17 C18 124.92(14)
O5 C17 C16 115.11(13)
C18 C17 C16 119.94(14)
C19 C18 C17 119.05(14)
C19 C18 C23 119.36(14)
C17 C18 C23 121.37(14)
C20 C19 C18 120.12(15)
C19 C20 C21 121.30(15)
C16 C21 C20 119.22(14)
O6 C23 O7 123.62(15)
O6 C23 C18 124.74(15)
O7 C23 C18 111.61(13)

loop_
_geom_bond_atom_site_label_1
_geom_bond_atom_site_label_2
_geom_bond_distance
O1 C1 1.3718(19)
O1 C7 1.4281(19)
O2 C8 1.2272(19)
O3 C9 1.3538(18)
O4 C15 1.2430(19)
O5 C17 1.3721(18)
O5 C22 1.443(2)
O6 C23 1.203(2)
O7 C23 1.343(2)
O7 C24 1.4526(19)
N1 C8 1.357(2)
N1 C10 1.404(2)
N2 C15 1.351(2)
N2 C16 1.407(2)
C1 C2 1.396(2)
C1 C6 1.407(2)
C2 C3 1.387(2)
C3 C4 1.385(2)
C4 C5 1.387(2)
C5 C6 1.394(2)
C6 C8 1.513(2)
C9 C14 1.403(2)
C9 C10 1.415(2)
C10 C11 1.389(2)
C11 C12 1.397(2)
C12 C13 1.379(2)
C13 C14 1.403(2)
C14 C15 1.490(2)
C16 C21 1.385(2)
C16 C17 1.410(2)
C17 C18 1.402(2)
C18 C19 1.401(2)
C18 C23 1.491(2)
C19 C20 1.384(2)
C20 C21 1.390(2)

loop_
_geom_hbond_atom_site_label_D
_geom_hbond_atom_site_label_H
_geom_hbond_atom_site_label_A
_geom_hbond_distance_DH
_geom_hbond_distance_HA
_geom_hbond_distance_DA
_geom_hbond_angle_DHA
N2 H2N O5 0.86(2) 2.09(2) 2.5798(17) 115.2(16)
N1 H1N O1 0.85(2) 1.94(2) 2.6503(18) 139.4(18)
O3 H3 O4 0.84 1.79 2.5364(16) 146.4
